data_7116888
loop_
_publ_author_name
'Jing Wang'
'Dekun Qin'
'Jingbo Lan'
'Yangyang Cheng'
'Shuai Zhang'
'Qiang Guo'
'Jie Wu'
'Di Wu'
'Jingsong You'

_publ_section_title
;
 Rh-catalysed direct cyclisation of 1,4-naphthoquinone and
 9,10-phenanthraquinone with alkyne: facile access to 1,8-dioxapyrenes and
 1,12-dioxaperylenes as orange and red-emitting luminophores
;
_journal_name_full Chem.Commun.
_journal_page_first 6337
_journal_paper_doi 10.1039/C5cc00312A
_journal_volume 51
_journal_year 2015
_chemical_formula_moiety 'C28 H20 O2'
_chemical_formula_sum 'C28 H20 O2'
_chemical_formula_weight 388.44
_chemical_name_systematic
;
 ?
;
_space_group_crystal_system triclinic
_space_group_IT_number 2
_space_group_name_Hall '-P 1'
_space_group_name_H-M_alt 'P -1'
_symmetry_space_group_name_Hall '-P 1'
_symmetry_space_group_name_H-M 'P -1'
_atom_sites_solution_hydrogens geom
_atom_sites_solution_primary iterative
_audit_creation_date 2014-06-18
_audit_creation_method
;
Olex2 1.2
(compiled 2014.05.21 svn.r2940 for OlexSys, GUI svn.r4846)
;
_audit_update_record
;
2015-01-02 deposited with the CCDC.
2015-03-02 downloaded from the CCDC.
;
_cell_angle_alpha 73.905(2)
_cell_angle_beta 80.721(2)
_cell_angle_gamma 89.893(2)
_cell_formula_units_Z 4
_cell_length_a 10.5146(3)
_cell_length_b 11.1198(3)
_cell_length_c 18.1537(5)
_cell_measurement_reflns_used 14044
_cell_measurement_temperature 293
_cell_measurement_theta_max 72.5850
_cell_measurement_theta_min 4.1420
_cell_volume 2010.60(10)
_computing_cell_refinement
;
CrysAlisPro, Agilent Technologies,
Version 1.171.37.33 (release 27-03-2014 CrysAlis171 .NET)
(compiled Mar 27 2014,17:12:48)
;
_computing_data_collection
;
CrysAlisPro, Agilent Technologies,
Version 1.171.37.33 (release 27-03-2014 CrysAlis171 .NET)
(compiled Mar 27 2014,17:12:48)
;
_computing_data_reduction
;
CrysAlisPro, Agilent Technologies,
Version 1.171.37.33 (release 27-03-2014 CrysAlis171 .NET)
(compiled Mar 27 2014,17:12:48)
;
_computing_molecular_graphics 'Olex2 (Dolomanov et al., 2009)'
_computing_publication_material 'Olex2 (Dolomanov et al., 2009)'
_computing_structure_refinement 'ShelXL (Sheldrick, 2008)'
_computing_structure_solution
;
Superflip (Palatinus & Chapuis, 2007;Palatinus & van der Lee, 2008;
Palatinus et al., 2012)
;
_diffrn_ambient_environment air
_diffrn_ambient_temperature 293
_diffrn_detector 'CCD plate'
_diffrn_detector_area_resol_mean 15.9595
_diffrn_detector_type EosS2
_diffrn_measured_fraction_theta_full 0.987
_diffrn_measured_fraction_theta_max 1.000
_diffrn_measurement_details
;
  1 omega   20.00  104.00   1.0000    2.3300
omega____ theta____ kappa____ phi______ frames
    -       36.4171   57.0000   90.0000 84

  2 omega  -31.00   53.00   1.0000    2.3300
omega____ theta____ kappa____ phi______ frames
    -       36.4171  -57.0000 -180.0000 84

  3 omega  -31.00   53.00   1.0000    2.3300
omega____ theta____ kappa____ phi______ frames
    -       36.4171  -57.0000   90.0000 84

  4 omega   23.00   90.00   1.0000    2.3300
omega____ theta____ kappa____ phi______ frames
    -       36.4171 -125.0000 -180.0000 67

  5 omega  -33.00   55.00   1.0000    2.3300
omega____ theta____ kappa____ phi______ frames
    -       36.4171  -38.0000  -60.0000 88

  6 omega    1.00   75.00   1.0000    2.3300
omega____ theta____ kappa____ phi______ frames
    -       36.4171  -99.0000  -30.0000 74

  7 omega    1.00   75.00   1.0000    2.3300
omega____ theta____ kappa____ phi______ frames
    -       36.4171  -99.0000  -60.0000 74

  8 omega   20.00  104.00   1.0000    2.3300
omega____ theta____ kappa____ phi______ frames
    -       36.4171   57.0000   60.0000 84

  9 omega  -31.00   53.00   1.0000    2.3300
omega____ theta____ kappa____ phi______ frames
    -       36.4171  -57.0000   60.0000 84

 10 omega   18.00  106.00   1.0000    2.3300
omega____ theta____ kappa____ phi______ frames
    -       36.4171   38.0000  -60.0000 88

 11 omega   40.00   98.00   1.0000    9.3200
omega____ theta____ kappa____ phi______ frames
    -      108.0000  -45.0000 -150.0000 58

 12 omega   70.00  178.00   1.0000    9.3200
omega____ theta____ kappa____ phi______ frames
    -      108.0000   15.0000    0.0000 108

 13 omega   39.00  109.00   1.0000    9.3200
omega____ theta____ kappa____ phi______ frames
    -      108.0000  -94.0000   30.0000 70

 14 omega   38.00   91.00   1.0000    9.3200
omega____ theta____ kappa____ phi______ frames
    -      108.0000  -30.0000   30.0000 53

 15 omega   70.00  178.00   1.0000    9.3200
omega____ theta____ kappa____ phi______ frames
    -      108.0000   15.0000   90.0000 108

 16 omega   39.00  109.00   1.0000    9.3200
omega____ theta____ kappa____ phi______ frames
    -      108.0000  -94.0000  -30.0000 70

 17 omega   40.00   98.00   1.0000    9.3200
omega____ theta____ kappa____ phi______ frames
    -      108.0000  -45.0000   90.0000 58

 18 omega   38.00   91.00   1.0000    9.3200
omega____ theta____ kappa____ phi______ frames
    -      108.0000  -30.0000  150.0000 53

 19 omega   38.00   91.00   1.0000    9.3200
omega____ theta____ kappa____ phi______ frames
    -      108.0000  -30.0000   90.0000 53

 20 omega   39.00  109.00   1.0000    9.3200
omega____ theta____ kappa____ phi______ frames
    -      108.0000  -94.0000 -120.0000 70

 21 omega   38.00   91.00   1.0000    9.3200
omega____ theta____ kappa____ phi______ frames
    -      108.0000  -30.0000    0.0000 53

 22 omega   38.00  117.00   1.0000    9.3200
omega____ theta____ kappa____ phi______ frames
    -      108.0000 -115.0000 -168.0000 79

 23 omega   40.00   98.00   1.0000    9.3200
omega____ theta____ kappa____ phi______ frames
    -      108.0000  -45.0000  -30.0000 58

 24 omega   40.00  135.00   1.0000    9.3200
omega____ theta____ kappa____ phi______ frames
    -      108.0000  -77.0000   30.0000 95

 25 omega   38.00   91.00   1.0000    9.3200
omega____ theta____ kappa____ phi______ frames
    -      108.0000  -30.0000  -90.0000 53

 26 omega   38.00  116.00   1.0000    9.3200
omega____ theta____ kappa____ phi______ frames
    -      108.0000 -111.0000 -120.0000 78

 27 omega   10.00  104.00   1.0000    2.3300
omega____ theta____ kappa____ phi______ frames
    -       36.4171   77.0000  -90.0000 94

 28 omega   10.00  104.00   1.0000    2.3300
omega____ theta____ kappa____ phi______ frames
    -       36.4171   77.0000 -150.0000 94

 29 omega   20.00  104.00   1.0000    2.3300
omega____ theta____ kappa____ phi______ frames
    -       36.4171   57.0000  -30.0000 84

 30 omega   10.00  104.00   1.0000    2.3300
omega____ theta____ kappa____ phi______ frames
    -       36.4171   77.0000  120.0000 94

 31 omega    7.00  108.00   1.0000    2.3300
omega____ theta____ kappa____ phi______ frames
    -       36.4171   19.0000  120.0000 101

 32 omega   10.00  104.00   1.0000    2.3300
omega____ theta____ kappa____ phi______ frames
    -       36.4171   77.0000  -30.0000 94

 33 omega   10.00  104.00   1.0000    2.3300
omega____ theta____ kappa____ phi______ frames
    -       36.4171   77.0000 -180.0000 94

 34 omega   81.00  176.00   1.0000    9.3200
omega____ theta____ kappa____ phi______ frames
    -      108.0000   77.0000 -150.0000 95

 35 omega   81.00  176.00   1.0000    9.3200
omega____ theta____ kappa____ phi______ frames
    -      108.0000   77.0000  150.0000 95

 36 omega   81.00  176.00   1.0000    9.3200
omega____ theta____ kappa____ phi______ frames
    -      108.0000   77.0000    0.0000 95

 37 omega   91.00  176.00   1.0000    9.3200
omega____ theta____ kappa____ phi______ frames
    -      108.0000   45.0000   90.0000 85

 38 omega   81.00  176.00   1.0000    9.3200
omega____ theta____ kappa____ phi______ frames
    -      108.0000   77.0000  -60.0000 95

 39 omega   91.00  176.00   1.0000    9.3200
omega____ theta____ kappa____ phi______ frames
    -      108.0000   45.0000  -90.0000 85

 40 omega   81.00  176.00   1.0000    9.3200
omega____ theta____ kappa____ phi______ frames
    -      108.0000   77.0000  -30.0000 95

 41 omega   81.00  176.00   1.0000    9.3200
omega____ theta____ kappa____ phi______ frames
    -      108.0000   77.0000   30.0000 95

 42 omega   87.00  178.00   1.0000    9.3200
omega____ theta____ kappa____ phi______ frames
    -      108.0000   30.0000  150.0000 91

 43 omega   81.00  176.00   1.0000    9.3200
omega____ theta____ kappa____ phi______ frames
    -      108.0000   77.0000   90.0000 95

 44 omega   81.00  176.00   1.0000    9.3200
omega____ theta____ kappa____ phi______ frames
    -      108.0000   77.0000 -180.0000 95

 45 omega   81.00  176.00   1.0000    9.3200
omega____ theta____ kappa____ phi______ frames
    -      108.0000   77.0000  -90.0000 95

 46 omega   70.00  178.00   1.0000    9.3200
omega____ theta____ kappa____ phi______ frames
    -      108.0000   15.0000 -120.0000 108
;
_diffrn_measurement_device 'four-circle diffractometer'
_diffrn_measurement_device_type 'New Gemini, Dual, Cu at zero, EosS2'
_diffrn_measurement_method '\w scans'
_diffrn_orient_matrix_UB_11 0.1220289000
_diffrn_orient_matrix_UB_12 -0.0315578000
_diffrn_orient_matrix_UB_13 -0.0493277000
_diffrn_orient_matrix_UB_21 -0.0631687000
_diffrn_orient_matrix_UB_22 0.0436859000
_diffrn_orient_matrix_UB_23 -0.0733024000
_diffrn_orient_matrix_UB_31 0.0566042000
_diffrn_orient_matrix_UB_32 0.1339032000
_diffrn_orient_matrix_UB_33 -0.0148079000
_diffrn_radiation_monochromator graphite
_diffrn_radiation_probe x-ray
_diffrn_radiation_type CuK\a
_diffrn_radiation_wavelength 1.54184
_diffrn_reflns_av_R_equivalents 0.0358
_diffrn_reflns_av_unetI/netI 0.0207
_diffrn_reflns_Laue_measured_fraction_full 0.987
_diffrn_reflns_Laue_measured_fraction_max 1.000
_diffrn_reflns_limit_h_max 12
_diffrn_reflns_limit_h_min -12
_diffrn_reflns_limit_k_max 13
_diffrn_reflns_limit_k_min -12
_diffrn_reflns_limit_l_max 21
_diffrn_reflns_limit_l_min -21
_diffrn_reflns_number 35551
_diffrn_reflns_point_group_measured_fraction_full 0.987
_diffrn_reflns_point_group_measured_fraction_max 1.000
_diffrn_reflns_theta_full 67.684
_diffrn_reflns_theta_max 67.070
_diffrn_reflns_theta_min 4.142
_diffrn_source 'Enhance (Cu) X-ray Source'
_exptl_absorpt_coefficient_mu 0.624
_exptl_absorpt_correction_T_max 1.00000
_exptl_absorpt_correction_T_min 0.30274
_exptl_absorpt_correction_type multi-scan
_exptl_absorpt_process_details
;
CrysAlisPro, Agilent Technologies,
Version 1.171.37.33 (release 27-03-2014 CrysAlis171 .NET)
(compiled Mar 27 2014,17:12:48)
Empirical absorption correction using spherical harmonics,
 implemented in SCALE3 ABSPACK scaling algorithm.
;
_exptl_crystal_density_diffrn 1.283
_exptl_crystal_F_000 816
_exptl_crystal_size_max 0.4
_exptl_crystal_size_mid 0.3
_exptl_crystal_size_min 0.1
_refine_diff_density_max 0.192
_refine_diff_density_min -0.285
_refine_diff_density_rms 0.055
_refine_ls_extinction_coef .
_refine_ls_extinction_method none
_refine_ls_goodness_of_fit_ref 1.029
_refine_ls_hydrogen_treatment constr
_refine_ls_matrix_type full
_refine_ls_number_parameters 545
_refine_ls_number_reflns 7196
_refine_ls_number_restraints 0
_refine_ls_restrained_S_all 1.029
_refine_ls_R_factor_all 0.0575
_refine_ls_R_factor_gt 0.0516
_refine_ls_shift/su_max 0.001
_refine_ls_shift/su_mean 0.000
_refine_ls_structure_factor_coef Fsqd
_refine_ls_weighting_details 'w=1/[\s^2^(Fo^2^)+(0.1050P)^2^+0.1440P] where P=(Fo^2^+2Fc^2^)/3'
_refine_ls_weighting_scheme calc
_refine_ls_wR_factor_gt 0.1441
_refine_ls_wR_factor_ref 0.1538
_reflns_Friedel_coverage 0.000
_reflns_Friedel_fraction_full .
_reflns_Friedel_fraction_max .
_reflns_number_gt 6091
_reflns_number_total 7196
_reflns_threshold_expression 'I > 2\s(I)'
_cod_data_source_file c5cc00312a2.cif
_cod_data_source_block wj01
_cod_original_cell_volume 2010.59(9)
_cod_database_code 7116888
_shelxl_version_number 2014-1
_shelx_space_group_comment
;
The symmetry employed for this shelxl refinement is uniquely defined
by the following loop, which should always be used as a source of
symmetry information in preference to the above space-group names.
They are only intended as comments.
;
_reflns_odcompleteness_completeness 99.97
_reflns_odcompleteness_iscentric 1
_reflns_odcompleteness_theta 66.97
_olex2_refinement_description
;
1. Fixed Uiso
 At 1.2 times of:
  All C(H) groups
 At 1.5 times of:
  All C(H,H,H) groups
2.a Aromatic/amide H refined with riding coordinates:
 C2(H2), C4(H4), C6(H6), C8(H8), C10(H10), C11(H11), C14(H14), C16(H16),
 C18(H18), C19(H19), C22(H22), C23(H23), C26(H26), C36(H36), C55(H55), C62(H62),
  C66(H66), C72(H72), C73(H73), C76(H76), C77(H77), C79(H79), C83(H83),
 C85(H85), C103(H103), C106(H106), C110(H110), C112(H112)
2.b Idealised Me refined as rotating group:
 C38(H38A,H38B,H38C), C39(H39A,H39B,H39C), C67(H67A,H67B,H67C), C69(H69A,H69B,
 H69C)
;
_olex2_submission_special_instructions 'No special instructions were received'

loop_
_space_group_symop_operation_xyz
'x, y, z'
'-x, -y, -z'

loop_
_atom_site_label
_atom_site_type_symbol
_atom_site_fract_x
_atom_site_fract_y
_atom_site_fract_z
_atom_site_U_iso_or_equiv
_atom_site_adp_type
_atom_site_occupancy
_atom_site_site_symmetry_order
_atom_site_calc_flag
_atom_site_refinement_flags_posn
_atom_site_refinement_flags_adp
_atom_site_refinement_flags_occupancy
_atom_site_disorder_assembly
_atom_site_disorder_group
O2 O 0.48276(9) 0.23054(9) 1.16590(6) 0.0535(2) Uani 1 1 d . . . . .
O4 O 0.06743(9) 0.27380(9) 0.83432(5) 0.0517(2) Uani 1 1 d . . . . .
O5 O -0.00701(10) 0.22660(9) 1.14865(5) 0.0520(2) Uani 1 1 d . . . . .
O8 O 0.56758(10) 0.27139(9) 0.85231(6) 0.0534(2) Uani 1 1 d . . . . .
C2 C 0.7775(2) 0.3443(2) 0.59817(10) 0.0853(6) Uani 1 1 d . . . . .
H2 H 0.8557 0.3555 0.5643 0.102 Uiso 1 1 calc R . . . .
C4 C 0.5540(2) 0.2894(2) 0.62671(12) 0.0888(6) Uani 1 1 d . . . . .
H4 H 0.4798 0.2644 0.6121 0.107 Uiso 1 1 calc R . . . .
C6 C -0.1391(3) 0.1970(2) 1.37756(13) 0.0977(7) Uani 1 1 d . . . . .
H6 H -0.2208 0.2222 1.3936 0.117 Uiso 1 1 calc R . . . .
C8 C 0.15861(17) 0.15660(18) 0.67203(9) 0.0679(4) Uani 1 1 d . . . . .
H8 H 0.1538 0.0707 0.6957 0.082 Uiso 1 1 calc R . . . .
C10 C 0.4594(2) 0.0996(2) 1.39978(11) 0.0913(6) Uani 1 1 d . . . . .
H10 H 0.4454 0.0143 1.4245 0.110 Uiso 1 1 calc R . . . .
C11 C 0.1028(2) 0.12430(17) 1.32885(10) 0.0715(4) Uani 1 1 d . . . . .
H11 H 0.1855 0.1014 1.3128 0.086 Uiso 1 1 calc R . . . .
C14 C 0.4463(2) 0.1846(3) 1.44301(11) 0.0972(7) Uani 1 1 d . . . . .
H14 H 0.4242 0.1569 1.4969 0.117 Uiso 1 1 calc R . . . .
C16 C 0.49351(18) 0.14122(18) 1.31947(10) 0.0714(4) Uani 1 1 d . . . . .
H16 H 0.5018 0.0834 1.2907 0.086 Uiso 1 1 calc R . . . .
C18 C 0.1709(3) 0.4097(2) 0.60020(11) 0.0926(6) Uani 1 1 d . . . . .
H18 H 0.1751 0.4954 0.5761 0.111 Uiso 1 1 calc R . . . .
C19 C 0.1652(2) 0.2007(2) 0.59254(11) 0.0862(6) Uani 1 1 d . . . . .
H19 H 0.1646 0.1440 0.5633 0.103 Uiso 1 1 calc R . . . .
C22 C 0.77246(17) 0.36595(16) 0.67011(9) 0.0660(4) Uani 1 1 d . . . . .
H22 H 0.8470 0.3916 0.6841 0.079 Uiso 1 1 calc R . . . .
C23 C 0.54770(18) 0.30880(17) 0.69893(10) 0.0678(4) Uani 1 1 d . . . . .
H23 H 0.4696 0.2945 0.7330 0.081 Uiso 1 1 calc R . . . .
C26 C 0.4660(2) 0.3094(2) 1.40630(11) 0.0887(6) Uani 1 1 d . . . . .
H26 H 0.4569 0.3668 1.4354 0.106 Uiso 1 1 calc R . . . .
C27 C 0.51545(14) 0.26791(16) 1.28147(9) 0.0574(4) Uani 1 1 d . . . . .
C30 C 0.14720(13) 0.19474(13) 0.80259(8) 0.0489(3) Uani 1 1 d . . . . .
C31 C 0.54739(13) 0.31038(14) 1.19561(8) 0.0518(3) Uani 1 1 d . . . . .
C33 C 0.65605(15) 0.34930(13) 0.72161(8) 0.0551(3) Uani 1 1 d . . . . .
C36 C 0.6686(3) 0.3066(2) 0.57623(11) 0.0952(7) Uani 1 1 d . . . . .
H36 H 0.6727 0.2929 0.5277 0.114 Uiso 1 1 calc R . . . .
C38 C 0.29500(17) 0.01592(17) 0.81236(9) 0.0659(4) Uani 1 1 d . . . . .
H38A H 0.2534 -0.0635 0.8176 0.099 Uiso 1 1 calc GR . . . .
H38B H 0.3674 0.0031 0.8394 0.099 Uiso 1 1 calc GR . . . .
H38C H 0.3242 0.0571 0.7583 0.099 Uiso 1 1 calc GR . . . .
C39 C 0.70380(18) 0.48839(18) 1.18175(10) 0.0705(4) Uani 1 1 d . . . . .
H39A H 0.6641 0.5671 1.1787 0.106 Uiso 1 1 calc GR . . . .
H39B H 0.7891 0.5029 1.1518 0.106 Uiso 1 1 calc GR . . . .
H39C H 0.7087 0.4464 1.2350 0.106 Uiso 1 1 calc GR . . . .
C41 C 0.15907(14) 0.23890(15) 0.71708(8) 0.0553(3) Uani 1 1 d . . . . .
C44 C 0.10904(12) 0.03681(13) 1.17662(8) 0.0466(3) Uani 1 1 d . . . . .
C45 C 0.01389(15) 0.14459(14) 1.27840(8) 0.0552(3) Uani 1 1 d . . . . .
C48 C 0.20088(12) 0.09602(13) 0.84648(8) 0.0483(3) Uani 1 1 d . . . . .
C49 C 0.64672(13) 0.36800(13) 0.79968(8) 0.0500(3) Uani 1 1 d . . . . .
C52 C 0.04499(13) 0.12909(13) 1.19944(8) 0.0480(3) Uani 1 1 d . . . . .
C54 C 0.69954(12) 0.46147(13) 0.82069(8) 0.0492(3) Uani 1 1 d . . . . .
C55 C 0.1725(3) 0.3264(3) 0.55603(11) 0.0969(7) Uani 1 1 d . . . . .
H55 H 0.1783 0.3554 0.5023 0.116 Uiso 1 1 calc R . . . .
C57 C 0.13000(11) 0.04004(11) 1.09438(7) 0.0422(3) Uani 1 1 d . . . . .
C59 C 0.62449(13) 0.40809(14) 1.14999(8) 0.0511(3) Uani 1 1 d . . . . .
C62 C -0.10710(19) 0.18366(18) 1.30336(10) 0.0709(4) Uani 1 1 d . . . . .
H62 H -0.1671 0.2010 1.2698 0.085 Uiso 1 1 calc R . . . .
C63 C 0.58403(11) 0.34415(12) 1.03659(8) 0.0426(3) Uani 1 1 d . . . . .
C66 C 0.0696(3) 0.1379(2) 1.40264(12) 0.0980(7) Uani 1 1 d . . . . .
H66 H 0.1297 0.1227 1.4362 0.118 Uiso 1 1 calc R . . . .
C67 C 0.77738(16) 0.57057(16) 0.76310(9) 0.0641(4) Uani 1 1 d . . . . .
H67A H 0.8665 0.5637 0.7688 0.096 Uiso 1 1 calc GR . . . .
H67B H 0.7467 0.6473 0.7724 0.096 Uiso 1 1 calc GR . . . .
H67C H 0.7686 0.5704 0.7113 0.096 Uiso 1 1 calc GR . . . .
C69 C 0.15779(16) -0.07344(15) 1.23205(9) 0.0603(4) Uani 1 1 d . . . . .
H69A H 0.2503 -0.0667 1.2246 0.090 Uiso 1 1 calc GR . . . .
H69B H 0.1311 -0.1495 1.2225 0.090 Uiso 1 1 calc GR . . . .
H69C H 0.1231 -0.0746 1.2845 0.090 Uiso 1 1 calc GR . . . .
C72 C 0.72662(12) 0.54932(12) 0.93176(8) 0.0486(3) Uani 1 1 d . . . . .
H72 H 0.7723 0.6197 0.8975 0.058 Uiso 1 1 calc R . . . .
C73 C -0.0519(3) 0.1737(3) 1.42731(12) 0.1111(9) Uani 1 1 d . . . . .
H73 H -0.0741 0.1818 1.4773 0.133 Uiso 1 1 calc R . . . .
C76 C 0.1633(2) 0.36634(18) 0.67999(10) 0.0727(5) Uani 1 1 d . . . . .
H76 H 0.1609 0.4234 0.7092 0.087 Uiso 1 1 calc R . . . .
C77 C 0.47248(12) 0.16660(13) 0.98085(8) 0.0486(3) Uani 1 1 d . . . . .
H77 H 0.4351 0.1075 0.9623 0.058 Uiso 1 1 calc R . . . .
C79 C 0.21532(12) -0.03409(12) 0.98289(8) 0.0459(3) Uani 1 1 d . . . . .
H79 H 0.2587 -0.0953 0.9641 0.055 Uiso 1 1 calc R . . . .
C81 C 0.50728(11) 0.24269(12) 1.08739(8) 0.0448(3) Uani 1 1 d . . . . .
C83 C 0.49924(18) 0.35172(19) 1.32635(10) 0.0716(5) Uani 1 1 d . . . . .
H83 H 0.5109 0.4373 1.3022 0.086 Uiso 1 1 calc R . . . .
C85 C 0.70801(12) 0.53646(12) 1.01231(9) 0.0493(3) Uani 1 1 d . . . . .
H85 H 0.7422 0.5983 1.0300 0.059 Uiso 1 1 calc R . . . .
C88 C 0.67864(11) 0.45998(12) 0.90261(8) 0.0444(3) Uani 1 1 d . . . . .
C90 C 0.17406(11) 0.06837(12) 0.93122(8) 0.0426(3) Uani 1 1 d . . . . .
C91 C 0.01202(11) 0.23460(12) 1.07063(7) 0.0427(3) Uani 1 1 d . . . . .
C93 C 0.08249(10) 0.14413(11) 1.04255(7) 0.0402(3) Uani 1 1 d . . . . .
C96 C 0.10280(11) 0.15741(11) 0.96214(7) 0.0402(3) Uani 1 1 d . . . . .
C97 C 0.64030(11) 0.43447(12) 1.06546(8) 0.0458(3) Uani 1 1 d . . . . .
C100 C 0.60431(11) 0.35626(12) 0.95607(8) 0.0421(3) Uani 1 1 d . . . . .
C102 C 0.05140(11) 0.25947(12) 0.91301(7) 0.0431(3) Uani 1 1 d . . . . .
C103 C -0.01830(12) 0.34558(13) 0.94181(8) 0.0475(3) Uani 1 1 d . . . . .
H103 H -0.0523 0.4122 0.9084 0.057 Uiso 1 1 calc R . . . .
C106 C 0.19311(12) -0.04802(12) 1.06350(8) 0.0457(3) Uani 1 1 d . . . . .
H106 H 0.2218 -0.1185 1.0967 0.055 Uiso 1 1 calc R . . . .
C107 C 0.54777(12) 0.26466(12) 0.93010(8) 0.0444(3) Uani 1 1 d . . . . .
C110 C -0.03804(12) 0.33290(13) 1.02173(8) 0.0476(3) Uani 1 1 d . . . . .
H110 H -0.0851 0.3912 1.0416 0.057 Uiso 1 1 calc R . . . .
C112 C 0.45196(12) 0.15553(13) 1.06041(8) 0.0488(3) Uani 1 1 d . . . . .
H112 H 0.4008 0.0891 1.0950 0.059 Uiso 1 1 calc R . . . .

loop_
_atom_site_aniso_label
_atom_site_aniso_U_11
_atom_site_aniso_U_22
_atom_site_aniso_U_33
_atom_site_aniso_U_23
_atom_site_aniso_U_13
_atom_site_aniso_U_12
O2 0.0526(5) 0.0571(6) 0.0507(5) -0.0175(4) -0.0034(4) -0.0048(4)
O4 0.0560(5) 0.0551(6) 0.0463(5) -0.0166(4) -0.0113(4) 0.0088(4)
O5 0.0603(5) 0.0494(5) 0.0471(5) -0.0162(4) -0.0067(4) 0.0102(4)
O8 0.0594(6) 0.0500(5) 0.0503(5) -0.0153(4) -0.0057(4) -0.0092(4)
C2 0.1021(15) 0.0865(13) 0.0548(9) -0.0118(9) 0.0083(9) 0.0114(11)
C4 0.1047(15) 0.1019(15) 0.0701(11) -0.0383(11) -0.0195(10) -0.0028(12)
C6 0.1160(17) 0.1093(17) 0.0724(12) -0.0455(12) 0.0059(12) 0.0169(14)
C8 0.0740(10) 0.0765(11) 0.0564(8) -0.0279(8) -0.0033(7) -0.0087(8)
C10 0.1077(16) 0.0919(15) 0.0624(10) -0.0077(10) -0.0039(10) 0.0175(12)
C11 0.0874(12) 0.0717(11) 0.0571(9) -0.0171(8) -0.0184(8) -0.0033(9)
C14 0.1092(16) 0.128(2) 0.0518(9) -0.0242(11) -0.0079(10) 0.0288(14)
C16 0.0775(10) 0.0745(11) 0.0600(9) -0.0198(8) -0.0038(8) 0.0145(8)
C18 0.1239(18) 0.0878(14) 0.0573(10) -0.0046(9) -0.0176(10) -0.0105(12)
C19 0.0971(14) 0.1127(17) 0.0575(10) -0.0414(11) -0.0065(9) -0.0057(12)
C22 0.0712(9) 0.0630(9) 0.0558(8) -0.0078(7) -0.0030(7) 0.0090(7)
C23 0.0732(10) 0.0706(10) 0.0635(9) -0.0257(8) -0.0106(7) 0.0002(8)
C26 0.1007(14) 0.1133(17) 0.0666(11) -0.0461(12) -0.0193(10) 0.0306(13)
C27 0.0516(7) 0.0697(10) 0.0545(8) -0.0227(7) -0.0105(6) 0.0146(7)
C30 0.0453(6) 0.0532(8) 0.0507(7) -0.0205(6) -0.0047(5) -0.0048(5)
C31 0.0469(7) 0.0564(8) 0.0578(8) -0.0239(6) -0.0118(6) 0.0091(6)
C33 0.0653(8) 0.0462(7) 0.0507(7) -0.0091(6) -0.0087(6) 0.0083(6)
C36 0.1300(19) 0.1038(16) 0.0559(10) -0.0323(10) -0.0099(11) 0.0041(14)
C38 0.0689(9) 0.0721(10) 0.0601(8) -0.0288(8) -0.0024(7) 0.0150(8)
C39 0.0729(10) 0.0787(11) 0.0694(10) -0.0349(9) -0.0148(8) -0.0078(8)
C41 0.0503(7) 0.0673(9) 0.0489(7) -0.0189(7) -0.0058(6) -0.0084(6)
C44 0.0422(6) 0.0458(7) 0.0488(7) -0.0090(5) -0.0062(5) -0.0024(5)
C45 0.0672(8) 0.0480(8) 0.0486(7) -0.0136(6) -0.0043(6) -0.0081(6)
C48 0.0427(6) 0.0514(7) 0.0543(7) -0.0228(6) -0.0042(5) -0.0021(5)
C49 0.0482(7) 0.0466(7) 0.0518(7) -0.0087(6) -0.0073(5) 0.0033(5)
C52 0.0480(7) 0.0464(7) 0.0475(7) -0.0107(5) -0.0060(5) -0.0044(5)
C54 0.0427(6) 0.0456(7) 0.0551(7) -0.0077(6) -0.0075(5) 0.0014(5)
C55 0.1137(16) 0.128(2) 0.0435(8) -0.0174(11) -0.0091(9) -0.0047(14)
C57 0.0348(6) 0.0393(6) 0.0510(7) -0.0108(5) -0.0060(5) -0.0024(5)
C59 0.0459(7) 0.0534(8) 0.0604(8) -0.0251(6) -0.0118(6) 0.0060(6)
C62 0.0781(11) 0.0764(11) 0.0621(9) -0.0304(8) -0.0039(8) 0.0062(8)
C63 0.0328(5) 0.0415(6) 0.0553(7) -0.0159(5) -0.0087(5) 0.0044(5)
C66 0.137(2) 0.1061(17) 0.0610(10) -0.0307(11) -0.0342(12) 0.0071(15)
C67 0.0642(9) 0.0579(9) 0.0614(9) -0.0049(7) -0.0054(7) -0.0092(7)
C69 0.0643(9) 0.0580(9) 0.0529(8) -0.0068(7) -0.0091(6) 0.0082(7)
C72 0.0400(6) 0.0394(7) 0.0638(8) -0.0108(6) -0.0075(5) -0.0014(5)
C73 0.162(3) 0.122(2) 0.0571(11) -0.0436(12) -0.0106(13) 0.0142(18)
C76 0.0940(12) 0.0689(11) 0.0561(9) -0.0158(8) -0.0181(8) -0.0085(9)
C77 0.0453(6) 0.0452(7) 0.0571(7) -0.0166(6) -0.0099(5) -0.0065(5)
C79 0.0387(6) 0.0407(7) 0.0607(7) -0.0199(6) -0.0054(5) 0.0026(5)
C81 0.0377(6) 0.0465(7) 0.0500(7) -0.0143(5) -0.0058(5) 0.0027(5)
C83 0.0780(10) 0.0820(12) 0.0630(9) -0.0313(8) -0.0160(8) 0.0208(9)
C85 0.0406(6) 0.0423(7) 0.0700(8) -0.0226(6) -0.0120(6) 0.0009(5)
C88 0.0350(6) 0.0396(6) 0.0575(7) -0.0112(5) -0.0088(5) 0.0026(5)
C90 0.0348(6) 0.0426(7) 0.0526(7) -0.0180(5) -0.0057(5) -0.0022(5)
C91 0.0387(6) 0.0427(7) 0.0470(6) -0.0147(5) -0.0042(5) -0.0004(5)
C93 0.0318(5) 0.0393(6) 0.0495(7) -0.0133(5) -0.0054(5) -0.0027(4)
C96 0.0324(5) 0.0393(6) 0.0496(7) -0.0145(5) -0.0057(5) -0.0024(4)
C97 0.0360(6) 0.0457(7) 0.0602(7) -0.0208(6) -0.0104(5) 0.0057(5)
C100 0.0331(5) 0.0399(6) 0.0538(7) -0.0134(5) -0.0079(5) 0.0032(5)
C102 0.0384(6) 0.0452(7) 0.0462(6) -0.0135(5) -0.0076(5) -0.0006(5)
C103 0.0443(6) 0.0452(7) 0.0524(7) -0.0114(6) -0.0100(5) 0.0079(5)
C106 0.0398(6) 0.0381(6) 0.0577(7) -0.0107(5) -0.0084(5) 0.0025(5)
C107 0.0400(6) 0.0433(7) 0.0513(7) -0.0149(5) -0.0084(5) 0.0016(5)
C110 0.0437(6) 0.0453(7) 0.0550(7) -0.0179(6) -0.0052(5) 0.0084(5)
C112 0.0426(6) 0.0457(7) 0.0548(7) -0.0102(6) -0.0052(5) -0.0070(5)

loop_
_atom_type_symbol
_atom_type_description
_atom_type_scat_dispersion_real
_atom_type_scat_dispersion_imag
_atom_type_scat_source
C C 0.0181 0.0091 'International Tables Vol C Tables 4.2.6.8 and 6.1.1.4'
H H 0.0000 0.0000 'International Tables Vol C Tables 4.2.6.8 and 6.1.1.4'
O O 0.0492 0.0322 'International Tables Vol C Tables 4.2.6.8 and 6.1.1.4'

loop_
_geom_angle_atom_site_label_1
_geom_angle_atom_site_label_2
_geom_angle_atom_site_label_3
_geom_angle
_geom_angle_site_symmetry_1
_geom_angle_site_symmetry_3
C81 O2 C31 119.41(11) . .
C102 O4 C30 119.41(10) . .
C91 O5 C52 119.45(10) . .
C107 O8 C49 119.48(11) . .
C22 C2 H2 119.5 . .
C36 C2 H2 119.5 . .
C36 C2 C22 120.91(19) . .
C23 C4 H4 119.7 . .
C36 C4 H4 119.7 . .
C36 C4 C23 120.6(2) . .
C62 C6 H6 119.7 . .
C73 C6 H6 119.7 . .
C73 C6 C62 120.6(2) . .
C19 C8 H8 119.6 . .
C19 C8 C41 120.74(19) . .
C41 C8 H8 119.6 . .
C14 C10 H10 120.0 . .
C14 C10 C16 120.0(2) . .
C16 C10 H10 120.0 . .
C45 C11 H11 119.7 . .
C66 C11 H11 119.7 . .
C66 C11 C45 120.5(2) . .
C10 C14 H14 120.2 . .
C26 C14 C10 119.60(19) . .
C26 C14 H14 120.2 . .
C10 C16 H16 119.5 . .
C27 C16 C10 120.93(19) . .
C27 C16 H16 119.5 . .
C55 C18 H18 119.8 . .
C55 C18 C76 120.4(2) . .
C76 C18 H18 119.8 . .
C8 C19 H19 119.5 . .
C55 C19 C8 121.04(19) . .
C55 C19 H19 119.5 . .
C2 C22 H22 119.9 . .
C2 C22 C33 120.18(18) . .
C33 C22 H22 119.9 . .
C4 C23 H23 119.5 . .
C4 C23 C33 121.07(18) . .
C33 C23 H23 119.5 . .
C14 C26 H26 119.6 . .
C14 C26 C83 120.7(2) . .
C83 C26 H26 119.6 . .
C16 C27 C31 119.94(14) . .
C16 C27 C83 117.81(16) . .
C83 C27 C31 122.15(16) . .
O4 C30 C41 108.35(12) . .
C48 C30 O4 122.76(12) . .
C48 C30 C41 128.89(13) . .
O2 C31 C27 108.35(13) . .
C59 C31 O2 122.72(13) . .
C59 C31 C27 128.92(14) . .
C22 C33 C49 122.08(14) . .
C23 C33 C22 118.01(15) . .
C23 C33 C49 119.86(14) . .
C2 C36 H36 120.4 . .
C4 C36 C2 119.24(18) . .
C4 C36 H36 120.4 . .
H38A C38 H38B 109.5 . .
H38A C38 H38C 109.5 . .
H38B C38 H38C 109.5 . .
C48 C38 H38A 109.5 . .
C48 C38 H38B 109.5 . .
C48 C38 H38C 109.5 . .
H39A C39 H39B 109.5 . .
H39A C39 H39C 109.5 . .
H39B C39 H39C 109.5 . .
C59 C39 H39A 109.5 . .
C59 C39 H39B 109.5 . .
C59 C39 H39C 109.5 . .
C8 C41 C30 122.04(15) . .
C8 C41 C76 117.98(15) . .
C76 C41 C30 119.87(14) . .
C52 C44 C57 119.52(12) . .
C52 C44 C69 123.30(13) . .
C57 C44 C69 117.15(12) . .
C11 C45 C52 122.19(15) . .
C11 C45 C62 118.11(15) . .
C62 C45 C52 119.69(14) . .
C30 C48 C38 122.95(13) . .
C30 C48 C90 119.55(12) . .
C90 C48 C38 117.38(12) . .
O8 C49 C33 108.14(12) . .
C54 C49 O8 122.89(13) . .
C54 C49 C33 128.94(13) . .
O5 C52 C45 108.42(12) . .
C44 C52 O5 123.04(12) . .
C44 C52 C45 128.52(13) . .
C49 C54 C67 122.92(14) . .
C49 C54 C88 119.52(12) . .
C88 C54 C67 117.54(13) . .
C18 C55 H55 120.5 . .
C19 C55 C18 118.93(17) . .
C19 C55 H55 120.5 . .
C93 C57 C44 116.70(11) . .
C106 C57 C44 125.41(12) . .
C106 C57 C93 117.88(12) . .
C31 C59 C39 123.02(14) . .
C31 C59 C97 119.63(12) . .
C97 C59 C39 117.23(13) . .
C6 C62 C45 120.71(19) . .
C6 C62 H62 119.6 . .
C45 C62 H62 119.6 . .
C81 C63 C97 120.68(12) . .
C81 C63 C100 119.04(12) . .
C100 C63 C97 120.28(12) . .
C11 C66 H66 119.6 . .
C11 C66 C73 120.7(2) . .
C73 C66 H66 119.6 . .
C54 C67 H67A 109.5 . .
C54 C67 H67B 109.5 . .
C54 C67 H67C 109.5 . .
H67A C67 H67B 109.5 . .
H67A C67 H67C 109.5 . .
H67B C67 H67C 109.5 . .
C44 C69 H69A 109.5 . .
C44 C69 H69B 109.5 . .
C44 C69 H69C 109.5 . .
H69A C69 H69B 109.5 . .
H69A C69 H69C 109.5 . .
H69B C69 H69C 109.5 . .
C85 C72 H72 119.2 . .
C88 C72 H72 119.2 . .
C88 C72 C85 121.52(12) . .
C6 C73 C66 119.32(19) . .
C6 C73 H73 120.3 . .
C66 C73 H73 120.3 . .
C18 C76 C41 120.84(19) . .
C18 C76 H76 119.6 . .
C41 C76 H76 119.6 . .
C107 C77 H77 120.1 . .
C107 C77 C112 119.86(12) . .
C112 C77 H77 120.1 . .
C90 C79 H79 119.3 . .
C90 C79 C106 121.42(11) . .
C106 C79 H79 119.3 . .
O2 C81 C63 120.30(12) . .
C112 C81 O2 118.36(12) . .
C112 C81 C63 121.31(12) . .
C26 C83 C27 120.9(2) . .
C26 C83 H83 119.6 . .
C27 C83 H83 119.6 . .
C72 C85 H85 119.2 . .
C97 C85 C72 121.54(12) . .
C97 C85 H85 119.2 . .
C72 C88 C54 125.40(12) . .
C72 C88 C100 117.95(13) . .
C100 C88 C54 116.64(12) . .
C79 C90 C48 125.47(12) . .
C79 C90 C96 117.87(12) . .
C96 C90 C48 116.63(11) . .
O5 C91 C93 120.32(11) . .
C110 C91 O5 118.23(11) . .
C110 C91 C93 121.44(12) . .
C91 C93 C57 120.81(12) . .
C96 C93 C57 120.56(11) . .
C96 C93 C91 118.62(11) . .
C93 C96 C90 120.46(11) . .
C102 C96 C90 120.58(12) . .
C102 C96 C93 118.96(11) . .
C63 C97 C59 116.47(12) . .
C85 C97 C59 125.49(12) . .
C85 C97 C63 118.01(13) . .
C63 C100 C88 120.57(12) . .
C107 C100 C63 118.45(12) . .
C107 C100 C88 120.98(12) . .
O4 C102 C96 120.38(11) . .
C103 C102 O4 118.21(11) . .
C103 C102 C96 121.39(12) . .
C102 C103 H103 120.1 . .
C102 C103 C110 119.74(12) . .
C110 C103 H103 120.1 . .
C57 C106 C79 121.69(12) . .
C57 C106 H106 119.2 . .
C79 C106 H106 119.2 . .
O8 C107 C100 120.29(12) . .
C77 C107 O8 118.24(11) . .
C77 C107 C100 121.47(12) . .
C91 C110 C103 119.84(12) . .
C91 C110 H110 120.1 . .
C103 C110 H110 120.1 . .
C77 C112 H112 120.1 . .
C81 C112 C77 119.87(12) . .
C81 C112 H112 120.1 . .

loop_
_geom_bond_atom_site_label_1
_geom_bond_atom_site_label_2
_geom_bond_distance
_geom_bond_site_symmetry_2
O2 C31 1.3881(17) .
O2 C81 1.3751(16) .
O4 C30 1.3895(17) .
O4 C102 1.3749(15) .
O5 C52 1.3895(17) .
O5 C91 1.3757(15) .
O8 C49 1.3918(17) .
O8 C107 1.3746(16) .
C2 H2 0.9300 .
C2 C22 1.385(3) .
C2 C36 1.374(3) .
C4 H4 0.9300 .
C4 C23 1.378(2) .
C4 C36 1.370(3) .
C6 H6 0.9300 .
C6 C62 1.384(2) .
C6 C73 1.364(4) .
C8 H8 0.9300 .
C8 C19 1.380(3) .
C8 C41 1.387(2) .
C10 H10 0.9300 .
C10 C14 1.380(3) .
C10 C16 1.388(2) .
C11 H11 0.9300 .
C11 C45 1.387(2) .
C11 C66 1.379(3) .
C14 H14 0.9300 .
C14 C26 1.363(3) .
C16 H16 0.9300 .
C16 C27 1.387(3) .
C18 H18 0.9300 .
C18 C55 1.381(3) .
C18 C76 1.383(2) .
C19 H19 0.9300 .
C19 C55 1.368(3) .
C22 H22 0.9300 .
C22 C33 1.394(2) .
C23 H23 0.9300 .
C23 C33 1.388(2) .
C26 H26 0.9300 .
C26 C83 1.381(3) .
C27 C31 1.479(2) .
C27 C83 1.392(2) .
C30 C41 1.4771(19) .
C30 C48 1.348(2) .
C31 C59 1.346(2) .
C33 C49 1.477(2) .
C36 H36 0.9300 .
C38 H38A 0.9600 .
C38 H38B 0.9600 .
C38 H38C 0.9600 .
C38 C48 1.5038(19) .
C39 H39A 0.9600 .
C39 H39B 0.9600 .
C39 H39C 0.9600 .
C39 C59 1.506(2) .
C41 C76 1.387(2) .
C44 C52 1.349(2) .
C44 C57 1.4640(18) .
C44 C69 1.5027(19) .
C45 C52 1.4755(19) .
C45 C62 1.391(2) .
C48 C90 1.4624(18) .
C49 C54 1.351(2) .
C54 C67 1.503(2) .
C54 C88 1.4631(19) .
C55 H55 0.9300 .
C57 C93 1.4214(18) .
C57 C106 1.3768(18) .
C59 C97 1.4618(19) .
C62 H62 0.9300 .
C63 C81 1.4004(19) .
C63 C97 1.4239(18) .
C63 C100 1.4109(18) .
C66 H66 0.9300 .
C66 C73 1.379(4) .
C67 H67A 0.9600 .
C67 H67B 0.9600 .
C67 H67C 0.9600 .
C69 H69A 0.9600 .
C69 H69B 0.9600 .
C69 H69C 0.9600 .
C72 H72 0.9300 .
C72 C85 1.410(2) .
C72 C88 1.3787(19) .
C73 H73 0.9300 .
C76 H76 0.9300 .
C77 H77 0.9300 .
C77 C107 1.3695(19) .
C77 C112 1.3961(19) .
C79 H79 0.9300 .
C79 C90 1.3795(19) .
C79 C106 1.4086(19) .
C81 C112 1.3692(19) .
C83 H83 0.9300 .
C85 H85 0.9300 .
C85 C97 1.378(2) .
C88 C100 1.4217(18) .
C90 C96 1.4237(17) .
C91 C93 1.4074(18) .
C91 C110 1.3677(19) .
C93 C96 1.4064(17) .
C96 C102 1.4027(18) .
C100 C107 1.4044(18) .
C102 C103 1.3706(19) .
C103 H103 0.9300 .
C103 C110 1.3992(19) .
C106 H106 0.9300 .
C110 H110 0.9300 .
C112 H112 0.9300 .

loop_
_geom_torsion_atom_site_label_1
_geom_torsion_atom_site_label_2
_geom_torsion_atom_site_label_3
_geom_torsion_atom_site_label_4
_geom_torsion
_geom_torsion_site_symmetry_1
_geom_torsion_site_symmetry_2
_geom_torsion_site_symmetry_3
_geom_torsion_site_symmetry_4
O2 C31 C59 C39 -174.57(13) . . . .
O2 C31 C59 C97 1.2(2) . . . .
O2 C81 C112 C77 178.57(11) . . . .
O4 C30 C41 C8 -139.79(15) . . . .
O4 C30 C41 C76 36.30(18) . . . .
O4 C30 C48 C38 -175.32(13) . . . .
O4 C30 C48 C90 0.8(2) . . . .
O4 C102 C103 C110 179.11(11) . . . .
O5 C91 C93 C57 2.95(18) . . . .
O5 C91 C93 C96 -178.32(10) . . . .
O5 C91 C110 C103 178.65(11) . . . .
O8 C49 C54 C67 -175.61(13) . . . .
O8 C49 C54 C88 2.8(2) . . . .
C2 C22 C33 C23 1.1(2) . . . .
C2 C22 C33 C49 178.37(15) . . . .
C4 C23 C33 C22 -2.0(3) . . . .
C4 C23 C33 C49 -179.35(16) . . . .
C8 C19 C55 C18 -1.1(4) . . . .
C8 C41 C76 C18 -2.0(3) . . . .
C10 C14 C26 C83 -0.2(4) . . . .
C10 C16 C27 C31 -177.94(17) . . . .
C10 C16 C27 C83 -1.4(3) . . . .
C11 C45 C52 O5 -138.57(15) . . . .
C11 C45 C52 C44 43.2(2) . . . .
C11 C45 C62 C6 -2.5(3) . . . .
C11 C66 C73 C6 -0.7(4) . . . .
C14 C10 C16 C27 0.3(3) . . . .
C14 C26 C83 C27 -1.0(3) . . . .
C16 C10 C14 C26 0.6(4) . . . .
C16 C27 C31 O2 33.18(18) . . . .
C16 C27 C31 C59 -146.83(16) . . . .
C16 C27 C83 C26 1.8(3) . . . .
C19 C8 C41 C30 177.64(16) . . . .
C19 C8 C41 C76 1.5(3) . . . .
C22 C2 C36 C4 -0.5(4) . . . .
C22 C33 C49 O8 -137.48(14) . . . .
C22 C33 C49 C54 44.3(2) . . . .
C23 C4 C36 C2 -0.4(4) . . . .
C23 C33 C49 O8 39.76(18) . . . .
C23 C33 C49 C54 -138.50(17) . . . .
C27 C31 C59 C39 5.4(2) . . . .
C27 C31 C59 C97 -178.76(12) . . . .
C30 O4 C102 C96 -7.29(18) . . . .
C30 O4 C102 C103 174.21(11) . . . .
C30 C41 C76 C18 -178.29(18) . . . .
C30 C48 C90 C79 175.33(12) . . . .
C30 C48 C90 C96 -6.78(18) . . . .
C31 O2 C81 C63 -8.02(17) . . . .
C31 O2 C81 C112 173.82(11) . . . .
C31 C27 C83 C26 178.23(16) . . . .
C31 C59 C97 C63 -7.45(18) . . . .
C31 C59 C97 C85 174.74(12) . . . .
C33 C49 C54 C67 2.4(2) . . . .
C33 C49 C54 C88 -179.15(12) . . . .
C36 C2 C22 C33 0.1(3) . . . .
C36 C4 C23 C33 1.7(3) . . . .
C38 C48 C90 C79 -8.4(2) . . . .
C38 C48 C90 C96 169.53(12) . . . .
C39 C59 C97 C63 168.59(13) . . . .
C39 C59 C97 C85 -9.2(2) . . . .
C41 C8 C19 C55 0.1(3) . . . .
C41 C30 C48 C38 4.8(2) . . . .
C41 C30 C48 C90 -179.09(12) . . . .
C44 C57 C93 C91 -3.80(17) . . . .
C44 C57 C93 C96 177.49(10) . . . .
C44 C57 C106 C79 -176.42(11) . . . .
C45 C11 C66 C73 -1.0(4) . . . .
C48 C30 C41 C8 40.1(2) . . . .
C48 C30 C41 C76 -143.82(17) . . . .
C48 C90 C96 C93 -174.34(10) . . . .
C48 C90 C96 C102 5.87(17) . . . .
C49 O8 C107 C77 -178.15(11) . . . .
C49 O8 C107 C100 1.58(17) . . . .
C49 C54 C88 C72 -179.87(12) . . . .
C49 C54 C88 C100 1.22(17) . . . .
C52 O5 C91 C93 0.61(18) . . . .
C52 O5 C91 C110 -178.73(11) . . . .
C52 C44 C57 C93 1.24(18) . . . .
C52 C44 C57 C106 -179.75(12) . . . .
C52 C45 C62 C6 179.02(17) . . . .
C54 C88 C100 C63 177.19(10) . . . .
C54 C88 C100 C107 -3.81(17) . . . .
C55 C18 C76 C41 1.1(4) . . . .
C57 C44 C52 O5 2.3(2) . . . .
C57 C44 C52 C45 -179.71(12) . . . .
C57 C93 C96 C90 -1.56(17) . . . .
C57 C93 C96 C102 178.24(11) . . . .
C62 C6 C73 C66 0.8(4) . . . .
C62 C45 C52 O5 39.87(18) . . . .
C62 C45 C52 C44 -138.35(17) . . . .
C63 C81 C112 C77 0.4(2) . . . .
C63 C100 C107 O8 -178.50(10) . . . .
C63 C100 C107 C77 1.21(18) . . . .
C66 C11 C45 C52 -179.00(17) . . . .
C66 C11 C45 C62 2.5(3) . . . .
C67 C54 C88 C72 -1.34(19) . . . .
C67 C54 C88 C100 179.74(12) . . . .
C69 C44 C52 O5 -175.78(13) . . . .
C69 C44 C52 C45 2.2(2) . . . .
C69 C44 C57 C93 179.44(11) . . . .
C69 C44 C57 C106 -1.54(19) . . . .
C72 C85 C97 C59 174.99(11) . . . .
C72 C85 C97 C63 -2.78(18) . . . .
C72 C88 C100 C63 -1.81(17) . . . .
C72 C88 C100 C107 177.19(11) . . . .
C73 C6 C62 C45 0.9(4) . . . .
C76 C18 C55 C19 0.5(4) . . . .
C79 C90 C96 C93 3.72(17) . . . .
C79 C90 C96 C102 -176.07(11) . . . .
C81 O2 C31 C27 -173.31(10) . . . .
C81 O2 C31 C59 6.70(19) . . . .
C81 C63 C97 C59 6.09(17) . . . .
C81 C63 C97 C85 -175.94(11) . . . .
C81 C63 C100 C88 178.20(10) . . . .
C81 C63 C100 C107 -0.82(17) . . . .
C83 C27 C31 O2 -143.17(15) . . . .
C83 C27 C31 C59 36.8(2) . . . .
C85 C72 C88 C54 -176.15(11) . . . .
C85 C72 C88 C100 2.75(18) . . . .
C88 C72 C85 C97 -0.44(19) . . . .
C88 C100 C107 O8 2.47(18) . . . .
C88 C100 C107 C77 -177.81(11) . . . .
C90 C79 C106 C57 -0.37(19) . . . .
C90 C96 C102 O4 1.04(18) . . . .
C90 C96 C102 C103 179.49(11) . . . .
C91 O5 C52 C44 -3.31(19) . . . .
C91 O5 C52 C45 178.36(10) . . . .
C91 C93 C96 C90 179.71(10) . . . .
C91 C93 C96 C102 -0.50(17) . . . .
C93 C57 C106 C79 2.59(18) . . . .
C93 C91 C110 C103 -0.7(2) . . . .
C93 C96 C102 O4 -178.75(10) . . . .
C93 C96 C102 C103 -0.30(18) . . . .
C96 C102 C103 C110 0.6(2) . . . .
C97 C63 C81 O2 1.51(18) . . . .
C97 C63 C81 C112 179.62(11) . . . .
C97 C63 C100 C88 -1.40(17) . . . .
C97 C63 C100 C107 179.58(10) . . . .
C100 C63 C81 O2 -178.09(10) . . . .
C100 C63 C81 C112 0.03(18) . . . .
C100 C63 C97 C59 -174.32(10) . . . .
C100 C63 C97 C85 3.66(17) . . . .
C102 O4 C30 C41 -173.67(10) . . . .
C102 O4 C30 C48 6.44(19) . . . .
C102 C103 C110 C91 -0.1(2) . . . .
C106 C57 C93 C91 177.11(11) . . . .
C106 C57 C93 C96 -1.60(17) . . . .
C106 C79 C90 C48 175.07(11) . . . .
C106 C79 C90 C96 -2.80(18) . . . .
C107 O8 C49 C33 177.30(10) . . . .
C107 O8 C49 C54 -4.32(19) . . . .
C107 C77 C112 C81 0.0(2) . . . .
C110 C91 C93 C57 -177.73(11) . . . .
C110 C91 C93 C96 1.00(18) . . . .
C112 C77 C107 O8 178.94(11) . . . .
C112 C77 C107 C100 -0.8(2) . . . .
